data_2240808
loop_
_publ_author_name
'Sommer, Mathieu'
'Allain, Magali'
'M\'ezi\`ere, C\'ecile'
'Pop, Flavia'
'Giffard, Michel'

_publ_section_title
;
 Crystal structure of tetramethyltetrathiafulvalenium
 (1<i>S</i>)-camphor-10-sulfonate dihydrate
;
_journal_coeditor_code BG2555
_journal_issue 7
_journal_name_full 'Acta Crystallographica Section E'
_journal_page_first 748
_journal_page_last 751
_journal_paper_doi 10.1107/S2056989015010294
_journal_volume 71
_journal_year 2015
_chemical_formula_iupac 'C10 H12 S4 +, C10 H15 O4 S -, 2H2 O'
_chemical_formula_moiety 'C10 H12 S4 +, C10 H15 O4 S -, 2(H2 O)'
_chemical_formula_sum 'C20 H31 O6 S5'
_chemical_formula_weight 527.75
_chemical_name_common
;
Tetramethyltetrathiafulvalenium (1<i>S</i>)-camphor-10-sulfonate dihydrate
;
_chemical_name_systematic
;
Tetramethyltetrathiafulvalenium
(<i>S</i>)-(7,7-dimethyl-2-methylidenebicyclo[2.2.1]heptan-1-yl)methanesulfonate
dihydrate
;
_space_group_IT_number 4
_symmetry_cell_setting monoclinic
_symmetry_space_group_name_Hall 'P 2yb'
_symmetry_space_group_name_H-M 'P 1 21 1'
_atom_sites_solution_hydrogens geom
_atom_sites_solution_primary direct
_atom_sites_solution_secondary difmap
_audit_creation_method 'WinGX routine CIF_UPDATE'
_cell_angle_alpha 90
_cell_angle_beta 91.331(8)
_cell_angle_gamma 90
_cell_formula_units_Z 4
_cell_length_a 7.1612(6)
_cell_length_b 12.537(2)
_cell_length_c 26.906(4)
_cell_measurement_reflns_used 14430
_cell_measurement_temperature 293(2)
_cell_measurement_theta_max 28.01
_cell_measurement_theta_min 2.27
_cell_volume 2415.0(6)
_computing_cell_refinement
;
DIRAX (Duisenberg, 1992)
;
_computing_data_collection
;
COLLECT (Hooft, 2008)
;
_computing_data_reduction
;
EvalCCD (Duisenberg <i>et al.</i>,  2000)
;
_computing_molecular_graphics
;
DIAMOND (Brandenburg, 2014)
;
_computing_publication_material
;
WinGX (Farrugia, 2012)
;
_computing_structure_refinement
;
SHELXL97 (Sheldrick, 2008)
;
_computing_structure_solution
;
SHELXS97 (Sheldrick, 2008)
;
_diffrn_ambient_temperature 293(2)
_diffrn_detector_area_resol_mean 9
_diffrn_measured_fraction_theta_full 0.973
_diffrn_measured_fraction_theta_max 0.945
_diffrn_measurement_device_type 'Nonius KappaCCD'
_diffrn_measurement_method CCD
_diffrn_radiation_monochromator graphite
_diffrn_radiation_type MoK\a
_diffrn_radiation_wavelength 0.71073
_diffrn_reflns_av_R_equivalents 0.0446
_diffrn_reflns_limit_h_max 9
_diffrn_reflns_limit_h_min -9
_diffrn_reflns_limit_k_max 16
_diffrn_reflns_limit_k_min -16
_diffrn_reflns_limit_l_max 35
_diffrn_reflns_limit_l_min -34
_diffrn_reflns_number 27748
_diffrn_reflns_theta_full 25
_diffrn_reflns_theta_max 28.01
_diffrn_reflns_theta_min 2.27
_exptl_absorpt_coefficient_mu 0.514
_exptl_absorpt_correction_T_max 0.975
_exptl_absorpt_correction_T_min 0.818
_exptl_absorpt_correction_type multi-scan
_exptl_absorpt_process_details
;
(SADABS; Bruker, 2008)
;
_exptl_crystal_colour black
_exptl_crystal_density_diffrn 1.452
_exptl_crystal_density_method 'not measured'
_exptl_crystal_description needle
_exptl_crystal_F_000 1116
_exptl_crystal_size_max 0.32
_exptl_crystal_size_mid 0.07
_exptl_crystal_size_min 0.05
_refine_diff_density_max 0.31
_refine_diff_density_min -0.334
_refine_ls_abs_structure_details
;
Flack (1983), 4218 Friedel pairs
;
_refine_ls_abs_structure_Flack 0.15(6)
_refine_ls_extinction_method none
_refine_ls_goodness_of_fit_ref 1.085
_refine_ls_hydrogen_treatment mixed
_refine_ls_matrix_type full
_refine_ls_number_parameters 596
_refine_ls_number_reflns 9990
_refine_ls_number_restraints 14
_refine_ls_restrained_S_all 1.085
_refine_ls_R_factor_all 0.0714
_refine_ls_R_factor_gt 0.0424
_refine_ls_shift/su_max 0.001
_refine_ls_structure_factor_coef Fsqd
_refine_ls_weighting_details 'calc w=1/[\s^2^(Fo^2^)+(0.0443P)^2^+0.7423P] where P=(Fo^2^+2Fc^2^)/3'
_refine_ls_weighting_scheme calc
_refine_ls_wR_factor_gt 0.0975
_refine_ls_wR_factor_ref 0.1066
_reflns_number_gt 7458
_reflns_number_total 9990
_reflns_threshold_expression I>2\s(I)
_cod_data_source_file bg2555sup1.cf
_cod_data_source_block I
_cod_original_sg_symbol_H-M 'P 21'
_cod_database_code 2240808
_cod_database_fobs_code 2240808

loop_
_symmetry_equiv_pos_as_xyz
'x, y, z'
'-x, y+1/2, -z'

loop_
_atom_site_type_symbol
_atom_site_label
_atom_site_fract_x
_atom_site_fract_y
_atom_site_fract_z
_atom_site_U_iso_or_equiv
_atom_site_adp_type
_atom_site_calc_flag
_atom_site_refinement_flags
_atom_site_occupancy
C C1 1.0039(5) 0.7691(4) 0.74395(15) 0.0315(10) Uani d . 1
C C2 1.0143(5) 0.8691(4) 0.72164(15) 0.0305(10) Uani d . 1
C C3 0.9649(5) 0.6176(4) 0.80764(14) 0.0321(10) Uani d . 1
C C4 0.9783(5) 0.5681(4) 0.76277(16) 0.0339(10) Uani d . 1
C C5 0.9429(6) 0.5649(4) 0.85764(16) 0.0434(12) Uani d . 1
H H5A 0.9354 0.489 0.8534 0.065 Uiso calc R 1
H H5B 0.8308 0.5902 0.8726 0.065 Uiso calc R 1
H H5C 1.0485 0.582 0.8788 0.065 Uiso calc R 1
C C6 0.9712(6) 0.4506(4) 0.75210(17) 0.0441(12) Uani d . 1
H H6A 0.9787 0.4117 0.7828 0.066 Uiso calc R 1
H H6B 1.0744 0.4313 0.7318 0.066 Uiso calc R 1
H H6C 0.8561 0.4338 0.7349 0.066 Uiso calc R 1
C C7 1.0197(5) 1.0716(4) 0.70563(15) 0.0352(11) Uani d . 1
C C8 1.0332(5) 1.0260(4) 0.66036(15) 0.0349(11) Uani d . 1
C C9 1.0103(6) 1.1901(4) 0.71473(17) 0.0463(12) Uani d . 1
H H9A 1.0895 1.2264 0.6919 0.069 Uiso calc R 1
H H9B 1.0515 1.2053 0.7482 0.069 Uiso calc R 1
H H9C 0.8839 1.2142 0.7099 0.069 Uiso calc R 1
C C10 1.0429(7) 1.0846(4) 0.61183(16) 0.0506(13) Uani d . 1
H H10A 1.1688 1.1079 0.6068 0.076 Uiso calc R 1
H H10B 0.9615 1.1454 0.6124 0.076 Uiso calc R 1
H H10C 1.0047 1.038 0.5852 0.076 Uiso calc R 1
C C11 0.4647(5) 0.7052(4) 0.77718(14) 0.0290(10) Uani d . 1
C C12 0.4751(5) 0.8039(4) 0.75490(15) 0.0295(9) Uani d . 1
C C13 0.4408(5) 0.5506(4) 0.83837(15) 0.0346(10) Uani d . 1
C C14 0.4550(5) 0.5035(4) 0.79301(15) 0.0312(10) Uani d . 1
C C15 0.4332(6) 0.4884(5) 0.88686(15) 0.0450(12) Uani d . 1
H H15A 0.5534 0.4577 0.8943 0.067 Uiso calc R 1
H H15B 0.3417 0.4327 0.8836 0.067 Uiso calc R 1
H H15C 0.3995 0.5356 0.9133 0.067 Uiso calc R 1
C C16 0.4630(7) 0.3864(4) 0.78380(17) 0.0477(13) Uani d . 1
H H16A 0.3503 0.3537 0.7949 0.072 Uiso calc R 1
H H16B 0.5682 0.3566 0.8017 0.072 Uiso calc R 1
H H16C 0.4758 0.3735 0.7489 0.072 Uiso calc R 1
C C17 0.4983(5) 1.0066(4) 0.73563(15) 0.0313(10) Uani d . 1
C C18 0.5138(5) 0.9570(4) 0.69180(13) 0.0302(10) Uani d . 1
C C19 0.5022(6) 1.1239(4) 0.74642(16) 0.0432(12) Uani d . 1
H H19A 0.5142 1.1627 0.7159 0.065 Uiso calc R 1
H H19B 0.6064 1.1398 0.7682 0.065 Uiso calc R 1
H H19C 0.3883 1.1442 0.762 0.065 Uiso calc R 1
C C20 0.5357(6) 1.0069(4) 0.64138(15) 0.0429(12) Uani d . 1
H H20A 0.5225 1.0829 0.644 0.064 Uiso calc R 1
H H20B 0.4415 0.9795 0.6189 0.064 Uiso calc R 1
H H20C 0.657 0.9902 0.6291 0.064 Uiso calc R 1
C C21 0.4508(6) 0.4156(3) 0.57341(14) 0.0368(10) Uani d . 1
H H21A 0.5631 0.387 0.559 0.044 Uiso calc R 1
H H21B 0.3465 0.3769 0.5585 0.044 Uiso calc R 1
C C22 0.4333(5) 0.5309(3) 0.55588(12) 0.0312(8) Uani d . 1
C C23 0.3084(6) 0.6086(4) 0.58581(15) 0.0450(11) Uani d . 1
H H23A 0.177 0.5928 0.5802 0.054 Uiso calc R 1
H H23B 0.3373 0.6041 0.6211 0.054 Uiso calc R 1
C C24 0.3572(6) 0.7193(3) 0.56544(15) 0.0518(11) Uani d . 1
H H24A 0.2471 0.7541 0.5514 0.062 Uiso calc R 1
H H24B 0.4107 0.7642 0.5914 0.062 Uiso calc R 1
C C25 0.4994(6) 0.6970(4) 0.52537(15) 0.0442(11) Uani d . 1
H H25 0.5759 0.7583 0.516 0.053 Uiso calc R 1
C C26 0.3896(7) 0.6448(3) 0.48247(13) 0.0508(11) Uani d . 1
H H26A 0.2756 0.6837 0.4747 0.061 Uiso calc R 1
H H26B 0.464 0.64 0.4529 0.061 Uiso calc R 1
C C27 0.3477(5) 0.5348(4) 0.50338(13) 0.0400(9) Uani d . 1
C C28 0.6108(5) 0.6007(3) 0.54804(12) 0.0356(9) Uani d . 1
C C29 0.7228(6) 0.6330(4) 0.59547(15) 0.0498(12) Uani d . 1
H H29A 0.804 0.6915 0.588 0.075 Uiso calc R 1
H H29B 0.796 0.5734 0.607 0.075 Uiso calc R 1
H H29C 0.6381 0.6541 0.6208 0.075 Uiso calc R 1
C C30 0.7494(6) 0.5486(4) 0.51178(15) 0.0585(13) Uani d . 1
H H30A 0.6807 0.513 0.4856 0.088 Uiso calc R 1
H H30B 0.826 0.4979 0.5295 0.088 Uiso calc R 1
H H30C 0.8271 0.6028 0.4978 0.088 Uiso calc R 1
C C31 0.9937(5) 0.1623(3) 0.92505(13) 0.0320(9) Uani d . 1
H H31A 1.108 0.187 0.9413 0.038 Uiso calc R 1
H H31B 0.8927 0.2041 0.9385 0.038 Uiso calc R 1
C C32 0.9641(5) 0.0474(3) 0.94173(11) 0.0289(8) Uani d . 1
C C33 0.8680(5) 0.0448(3) 0.99285(13) 0.0391(9) Uani d . 1
C C34 0.8975(6) -0.0648(3) 1.01455(14) 0.0459(10) Uani d . 1
H H34A 0.7797 -0.1012 1.0193 0.055 Uiso calc R 1
H H34B 0.9666 -0.0618 1.0459 0.055 Uiso calc R 1
C C35 1.0107(6) -0.1182(4) 0.97438(15) 0.0432(11) Uani d . 1
H H35 1.0812 -0.181 0.9857 0.052 Uiso calc R 1
C C36 0.8726(6) -0.1400(3) 0.93109(14) 0.0493(11) Uani d . 1
H H36A 0.7588 -0.1724 0.9428 0.059 Uiso calc R 1
H H36B 0.9274 -0.1862 0.9065 0.059 Uiso calc R 1
C C37 0.8346(6) -0.0278(4) 0.90965(15) 0.0455(10) Uani d . 1
H H37A 0.7043 -0.0083 0.9129 0.055 Uiso calc R 1
H H37B 0.8663 -0.0244 0.8748 0.055 Uiso calc R 1
C C38 1.1338(5) -0.0259(3) 0.95488(13) 0.0371(8) Uani d . 1
C C39 1.2680(6) 0.0219(4) 0.99411(17) 0.0598(13) Uani d . 1
H H39A 1.3389 0.0782 0.9794 0.09 Uiso calc R 1
H H39B 1.3515 -0.0326 1.0063 0.09 Uiso calc R 1
H H39C 1.1979 0.0499 1.0211 0.09 Uiso calc R 1
C C40 1.2493(6) -0.0604(4) 0.91036(17) 0.0550(13) Uani d . 1
H H40A 1.3261 -0.1202 0.9196 0.082 Uiso calc R 1
H H40B 1.3272 -0.0023 0.9003 0.082 Uiso calc R 1
H H40C 1.167 -0.0802 0.8833 0.082 Uiso calc R 1
O O1 0.2874(4) 0.4218(3) 0.66027(11) 0.0628(10) Uani d . 1
O O2 0.6222(4) 0.4306(3) 0.66083(10) 0.0534(9) Uani d . 1
O O3 0.4668(6) 0.2661(4) 0.63816(14) 0.0813(13) Uani d . 1
O O4 0.2623(4) 0.4644(3) 0.48213(10) 0.0586(8) Uani d . 1
O O5 1.0396(5) 0.3107(3) 0.86141(12) 0.0650(10) Uani d . 1
O O6 0.8332(4) 0.1656(3) 0.83627(11) 0.0575(9) Uani d . 1
O O7 1.1630(4) 0.1376(3) 0.84020(10) 0.0476(8) Uani d . 1
O O8 0.7881(4) 0.1182(2) 1.01231(10) 0.0581(8) Uani d . 1
O O9 0.5021(7) 0.2784(4) 0.9811(2) 0.1014(17) Uani d D 1
H H91 0.522(11) 0.258(6) 0.9499(10) 0.152 Uiso d D 1
H H92 0.570(10) 0.230(5) 0.997(2) 0.152 Uiso d D 1
O O10 0.5008(5) 0.2052(5) 0.88554(15) 0.0837(13) Uani d D 1
H H101 0.599(5) 0.191(6) 0.870(2) 0.126 Uiso d D 1
H H102 0.410(5) 0.200(6) 0.8652(17) 0.126 Uiso d D 1
O O11 0.9508(5) 0.3613(4) 0.61152(16) 0.0889(15) Uani d D 1
H H111 1.053(4) 0.393(5) 0.6200(16) 0.133 Uiso d D 1
H H112 0.865(5) 0.395(5) 0.625(2) 0.133 Uiso d D 1
O O12 1.0154(7) 0.2917(5) 0.5172(2) 0.1124(19) Uani d D 1
H H121 1.014(12) 0.329(6) 0.5444(17) 0.169 Uiso d D 1
H H122 1.085(10) 0.331(6) 0.498(2) 0.169 Uiso d D 1
S S1 0.97592(14) 0.75623(9) 0.80709(4) 0.0348(3) Uani d . 1
S S2 1.01099(15) 0.65135(9) 0.71188(4) 0.0375(3) Uani d . 1
S S3 1.00760(14) 0.98512(9) 0.75585(4) 0.0337(3) Uani d . 1
S S4 1.03468(15) 0.88716(10) 0.65885(4) 0.0380(3) Uani d . 1
S S5 0.44108(14) 0.68713(9) 0.84015(4) 0.0350(3) Uani d . 1
S S6 0.47203(15) 0.58999(9) 0.74292(4) 0.0345(3) Uani d . 1
S S7 0.46796(15) 0.92346(9) 0.78738(4) 0.0349(3) Uani d . 1
S S8 0.50273(15) 0.81870(10) 0.69212(4) 0.0360(3) Uani d . 1
S S9 0.45931(16) 0.38087(11) 0.63808(4) 0.0435(3) Uani d . 1
S S10 1.00831(14) 0.19673(10) 0.86075(4) 0.0361(3) Uani d . 1

loop_
_atom_site_aniso_label
_atom_site_aniso_U_11
_atom_site_aniso_U_22
_atom_site_aniso_U_33
_atom_site_aniso_U_12
_atom_site_aniso_U_13
_atom_site_aniso_U_23
C1 0.039(2) 0.032(3) 0.023(2) 0.0003(19) -0.0012(15) 0.0016(19)
C2 0.035(2) 0.027(3) 0.029(2) -0.0003(18) 0.0003(15) -0.005(2)
C3 0.035(2) 0.027(3) 0.034(2) 0.0007(18) -0.0001(16) 0.005(2)
C4 0.037(2) 0.031(3) 0.034(2) 0.0006(19) -0.0010(16) 0.002(2)
C5 0.050(3) 0.043(3) 0.038(3) 0.008(2) 0.0076(19) 0.007(2)
C6 0.055(3) 0.032(3) 0.044(3) 0.000(2) -0.0025(19) -0.001(2)
C7 0.040(2) 0.035(3) 0.031(2) 0.0008(19) 0.0015(16) 0.007(2)
C8 0.034(2) 0.036(3) 0.035(2) -0.0006(18) -0.0031(16) 0.008(2)
C9 0.062(3) 0.032(3) 0.044(3) 0.000(2) 0.007(2) 0.002(2)
C10 0.071(3) 0.048(4) 0.034(3) -0.014(3) 0.000(2) 0.012(2)
C11 0.0312(19) 0.033(3) 0.023(2) 0.0032(19) 0.0019(14) 0.002(2)
C12 0.035(2) 0.024(3) 0.030(2) 0.0026(18) 0.0024(15) -0.0009(19)
C13 0.035(2) 0.038(3) 0.032(2) -0.0039(19) 0.0056(16) 0.002(2)
C14 0.033(2) 0.028(3) 0.033(2) -0.0019(17) 0.0026(16) 0.0068(19)
C15 0.050(2) 0.050(3) 0.034(2) 0.003(2) 0.0046(18) 0.011(2)
C16 0.072(3) 0.030(3) 0.042(3) 0.011(2) 0.007(2) 0.006(2)
C17 0.039(2) 0.026(3) 0.028(2) -0.0015(18) -0.0031(16) 0.0059(19)
C18 0.0316(19) 0.033(3) 0.026(2) 0.0023(17) 0.0012(15) 0.0036(19)
C19 0.059(3) 0.028(3) 0.042(3) -0.006(2) 0.003(2) -0.001(2)
C20 0.060(3) 0.041(3) 0.029(2) 0.000(2) 0.0070(18) 0.011(2)
C21 0.051(2) 0.030(3) 0.029(2) 0.000(2) 0.0015(16) -0.0003(18)
C22 0.038(2) 0.034(2) 0.0219(16) 0.0023(18) -0.0015(14) -0.0006(15)
C23 0.048(2) 0.051(3) 0.037(2) 0.016(2) 0.0088(17) -0.0042(19)
C24 0.072(3) 0.042(3) 0.042(2) 0.018(2) -0.008(2) -0.0084(19)
C25 0.069(3) 0.029(3) 0.035(2) -0.005(2) 0.001(2) 0.003(2)
C26 0.081(3) 0.042(3) 0.0291(18) 0.008(2) -0.0063(19) 0.0053(17)
C27 0.046(2) 0.041(3) 0.0330(18) 0.003(2) -0.0017(16) -0.0019(18)
C28 0.041(2) 0.036(2) 0.0290(17) -0.0021(18) 0.0007(15) 0.0029(16)
C29 0.053(3) 0.049(3) 0.046(2) -0.005(2) -0.0122(19) -0.002(2)
C30 0.058(3) 0.073(4) 0.045(2) -0.002(3) 0.019(2) -0.001(2)
C31 0.040(2) 0.035(3) 0.0213(17) 0.0033(17) 0.0035(14) 0.0031(16)
C32 0.0349(19) 0.031(2) 0.0204(15) -0.0019(17) 0.0016(14) -0.0006(14)
C33 0.048(2) 0.037(2) 0.0333(18) 0.001(2) 0.0107(17) 0.0007(17)
C34 0.068(3) 0.037(3) 0.0335(19) -0.001(2) 0.0188(18) 0.0046(17)
C35 0.067(3) 0.033(3) 0.030(2) 0.007(2) 0.0087(19) 0.005(2)
C36 0.073(3) 0.031(2) 0.044(2) -0.018(2) 0.012(2) -0.0080(18)
C37 0.056(2) 0.043(3) 0.037(2) -0.019(2) -0.0051(18) -0.0048(19)
C38 0.046(2) 0.030(2) 0.0348(18) 0.0075(18) 0.0007(16) 0.0054(16)
C39 0.059(3) 0.061(4) 0.059(3) 0.007(3) -0.020(2) 0.005(2)
C40 0.054(3) 0.048(3) 0.064(3) 0.017(2) 0.026(2) 0.011(2)
O1 0.0554(18) 0.086(3) 0.0478(18) -0.0072(17) 0.0242(14) 0.0106(17)
O2 0.0572(18) 0.069(2) 0.0338(15) 0.0003(16) -0.0061(13) 0.0089(15)
O3 0.153(4) 0.035(3) 0.057(3) 0.004(2) 0.006(2) 0.017(2)
O4 0.083(2) 0.052(2) 0.0404(15) -0.0110(17) -0.0206(15) -0.0034(14)
O5 0.114(3) 0.035(2) 0.046(2) -0.006(2) 0.0016(19) 0.0137(18)
O6 0.0423(16) 0.085(3) 0.0447(16) -0.0022(16) -0.0117(13) 0.0147(17)
O7 0.0464(16) 0.061(2) 0.0358(15) 0.0008(15) 0.0150(12) 0.0057(15)
O8 0.081(2) 0.0403(18) 0.0541(17) 0.0092(16) 0.0368(15) -0.0004(14)
O9 0.092(3) 0.075(4) 0.137(5) 0.021(2) -0.002(3) -0.035(3)
O10 0.0447(18) 0.126(4) 0.080(3) 0.003(3) -0.0029(17) 0.007(3)
O11 0.060(2) 0.124(4) 0.083(3) 0.028(3) 0.003(2) 0.001(3)
O12 0.100(3) 0.095(5) 0.143(5) -0.034(3) 0.020(3) -0.035(4)
S1 0.0475(6) 0.0306(7) 0.0266(5) 0.0005(5) 0.0046(4) 0.0000(5)
S2 0.0555(6) 0.0308(8) 0.0260(5) -0.0030(5) -0.0029(4) -0.0021(5)
S3 0.0473(6) 0.0258(7) 0.0281(6) -0.0005(5) 0.0048(4) 0.0010(5)
S4 0.0536(6) 0.0345(8) 0.0257(5) -0.0040(5) -0.0010(4) 0.0006(5)
S5 0.0475(6) 0.0333(8) 0.0240(5) -0.0009(5) 0.0015(4) 0.0001(5)
S6 0.0491(6) 0.0283(7) 0.0263(5) 0.0035(5) 0.0060(4) 0.0008(5)
S7 0.0533(6) 0.0274(7) 0.0239(5) -0.0028(5) 0.0011(4) -0.0010(5)
S8 0.0535(6) 0.0315(7) 0.0233(5) 0.0049(5) 0.0064(4) -0.0003(5)
S9 0.0629(7) 0.0408(8) 0.0269(5) -0.0014(6) 0.0041(5) 0.0078(5)
S10 0.0428(5) 0.0381(8) 0.0274(5) -0.0013(5) 0.0010(4) 0.0085(5)

loop_
_atom_type_symbol
_atom_type_description
_atom_type_scat_dispersion_real
_atom_type_scat_dispersion_imag
_atom_type_scat_source
C C 0.0033 0.0016 'International Tables Vol C Tables 4.2.6.8 and 6.1.1.4'
H H 0 0 'International Tables Vol C Tables 4.2.6.8 and 6.1.1.4'
O O 0.0106 0.006 'International Tables Vol C Tables 4.2.6.8 and 6.1.1.4'
S S 0.1246 0.1234 'International Tables Vol C Tables 4.2.6.8 and 6.1.1.4'

loop_
_geom_angle_atom_site_label_1
_geom_angle_atom_site_label_2
_geom_angle_atom_site_label_3
_geom_angle
C2 C1 S2 123.8(3)
C2 C1 S1 121.2(3)
S2 C1 S1 115.0(3)
C1 C2 S4 123.4(3)
C1 C2 S3 121.8(3)
S4 C2 S3 114.8(3)
C4 C3 C5 126.9(4)
C4 C3 S1 116.3(3)
C5 C3 S1 116.8(3)
C3 C4 C6 127.9(4)
C3 C4 S2 115.9(4)
C6 C4 S2 116.2(3)
C3 C5 H5A 109.5
C3 C5 H5B 109.5
H5A C5 H5B 109.5
C3 C5 H5C 109.5
H5A C5 H5C 109.5
H5B C5 H5C 109.5
C4 C6 H6A 109.5
C4 C6 H6B 109.5
H6A C6 H6B 109.5
C4 C6 H6C 109.5
H6A C6 H6C 109.5
H6B C6 H6C 109.5
C8 C7 C9 124.6(4)
C8 C7 S3 116.3(4)
C9 C7 S3 119.1(3)
C7 C8 C10 125.6(5)
C7 C8 S4 116.4(3)
C10 C8 S4 117.9(4)
C7 C9 H9A 109.5
C7 C9 H9B 109.5
H9A C9 H9B 109.5
C7 C9 H9C 109.5
H9A C9 H9C 109.5
H9B C9 H9C 109.5
C8 C10 H10A 109.5
C8 C10 H10B 109.5
H10A C10 H10B 109.5
C8 C10 H10C 109.5
H10A C10 H10C 109.5
H10B C10 H10C 109.5
C12 C11 S6 121.3(3)
C12 C11 S5 123.6(3)
S6 C11 S5 115.1(3)
C11 C12 S8 122.3(3)
C11 C12 S7 123.6(3)
S8 C12 S7 114.1(3)
C14 C13 C15 123.5(4)
C14 C13 S5 117.3(3)
C15 C13 S5 119.2(3)
C13 C14 C16 125.5(4)
C13 C14 S6 115.7(3)
C16 C14 S6 118.8(3)
C13 C15 H15A 109.5
C13 C15 H15B 109.5
H15A C15 H15B 109.5
C13 C15 H15C 109.5
H15A C15 H15C 109.5
H15B C15 H15C 109.5
C14 C16 H16A 109.5
C14 C16 H16B 109.5
H16A C16 H16B 109.5
C14 C16 H16C 109.5
H16A C16 H16C 109.5
H16B C16 H16C 109.5
C18 C17 C19 128.6(4)
C18 C17 S7 115.9(3)
C19 C17 S7 115.5(3)
C17 C18 C20 127.8(4)
C17 C18 S8 117.0(3)
C20 C18 S8 115.2(3)
C17 C19 H19A 109.5
C17 C19 H19B 109.5
H19A C19 H19B 109.5
C17 C19 H19C 109.5
H19A C19 H19C 109.5
H19B C19 H19C 109.5
C18 C20 H20A 109.5
C18 C20 H20B 109.5
H20A C20 H20B 109.5
C18 C20 H20C 109.5
H20A C20 H20C 109.5
H20B C20 H20C 109.5
C22 C21 S9 122.1(3)
C22 C21 H21A 106.8
S9 C21 H21A 106.8
C22 C21 H21B 106.8
S9 C21 H21B 106.8
H21A C21 H21B 106.7
C21 C22 C27 110.2(3)
C21 C22 C23 118.5(3)
C27 C22 C23 103.6(3)
C21 C22 C28 120.8(3)
C27 C22 C28 99.6(3)
C23 C22 C28 101.4(3)
C24 C23 C22 104.0(3)
C24 C23 H23A 111
C22 C23 H23A 110.9
C24 C23 H23B 110.9
C22 C23 H23B 111
H23A C23 H23B 109
C25 C24 C23 104.3(3)
C25 C24 H24A 110.9
C23 C24 H24A 110.9
C25 C24 H24B 110.9
C23 C24 H24B 110.9
H24A C24 H24B 108.9
C24 C25 C26 105.8(4)
C24 C25 C28 102.1(3)
C26 C25 C28 102.3(4)
C24 C25 H25 115
C26 C25 H25 115
C28 C25 H25 115
C27 C26 C25 102.2(3)
C27 C26 H26A 111.3
C25 C26 H26A 111.3
C27 C26 H26B 111.3
C25 C26 H26B 111.3
H26A C26 H26B 109.2
O4 C27 C26 126.0(4)
O4 C27 C22 126.9(4)
C26 C27 C22 107.1(3)
C29 C28 C30 107.6(3)
C29 C28 C25 111.8(3)
C30 C28 C25 114.1(3)
C29 C28 C22 116.3(3)
C30 C28 C22 112.5(3)
C25 C28 C22 94.4(3)
C28 C29 H29A 109.5
C28 C29 H29B 109.5
H29A C29 H29B 109.5
C28 C29 H29C 109.5
H29A C29 H29C 109.5
H29B C29 H29C 109.5
C28 C30 H30A 109.5
C28 C30 H30B 109.5
H30A C30 H30B 109.5
C28 C30 H30C 109.5
H30A C30 H30C 109.5
H30B C30 H30C 109.5
C32 C31 S10 121.6(3)
C32 C31 H31A 106.9
S10 C31 H31A 106.9
C32 C31 H31B 106.9
S10 C31 H31B 106.9
H31A C31 H31B 106.7
C31 C32 C33 110.3(3)
C31 C32 C38 120.7(3)
C33 C32 C38 98.4(3)
C31 C32 C37 119.4(3)
C33 C32 C37 101.9(3)
C38 C32 C37 102.7(3)
O8 C33 C34 126.1(3)
O8 C33 C32 126.3(4)
C34 C33 C32 107.5(3)
C33 C34 C35 101.5(3)
C33 C34 H34A 111.5
C35 C34 H34A 111.5
C33 C34 H34B 111.5
C35 C34 H34B 111.5
H34A C34 H34B 109.3
C34 C35 C36 105.8(4)
C34 C35 C38 103.2(4)
C36 C35 C38 103.7(3)
C34 C35 H35 114.3
C36 C35 H35 114.3
C38 C35 H35 114.3
C35 C36 C37 103.1(3)
C35 C36 H36A 111.1
C37 C36 H36A 111.1
C35 C36 H36B 111.1
C37 C36 H36B 111.1
H36A C36 H36B 109.1
C36 C37 C32 104.2(3)
C36 C37 H37A 110.9
C32 C37 H37A 110.9
C36 C37 H37B 110.9
C32 C37 H37B 110.9
H37A C37 H37B 108.9
C39 C38 C40 107.9(4)
C39 C38 C35 114.2(3)
C40 C38 C35 112.0(4)
C39 C38 C32 113.6(3)
C40 C38 C32 114.9(3)
C35 C38 C32 94.0(3)
C38 C39 H39A 109.5
C38 C39 H39B 109.5
H39A C39 H39B 109.5
C38 C39 H39C 109.5
H39A C39 H39C 109.5
H39B C39 H39C 109.5
C38 C40 H40A 109.5
C38 C40 H40B 109.5
H40A C40 H40B 109.5
C38 C40 H40C 109.5
H40A C40 H40C 109.5
H40B C40 H40C 109.5
H91 O9 H92 99(3)
H101 O10 H102 107(3)
H111 O11 H112 107(3)
H121 O12 H122 102(3)
C1 S1 C3 96.2(2)
C1 S2 C4 96.6(2)
C2 S3 C7 96.3(2)
C2 S4 C8 96.2(2)
C13 S5 C11 96.0(2)
C11 S6 C14 96.0(2)
C12 S7 C17 96.2(2)
C12 S8 C18 96.8(2)
O3 S9 O2 113.6(3)
O3 S9 O1 112.2(3)
O2 S9 O1 110.6(2)
O3 S9 C21 104.2(2)
O2 S9 C21 108.35(19)
O1 S9 C21 107.39(19)
O5 S10 O7 112.9(2)
O5 S10 O6 113.7(2)
O7 S10 O6 110.3(2)
O5 S10 C31 103.8(2)
O7 S10 C31 107.88(18)
O6 S10 C31 107.68(18)

loop_
_geom_bond_atom_site_label_1
_geom_bond_atom_site_label_2
_geom_bond_distance
C1 C2 1.392(6)
C1 S2 1.711(5)
C1 S1 1.723(4)
C2 S4 1.714(4)
C2 S3 1.723(5)
C3 C4 1.363(6)
C3 C5 1.510(6)
C3 S1 1.740(5)
C4 C6 1.501(7)
C4 S2 1.742(4)
C5 H5A 0.96
C5 H5B 0.96
C5 H5C 0.96
C6 H6A 0.96
C6 H6B 0.96
C6 H6C 0.96
C7 C8 1.351(6)
C7 C9 1.507(7)
C7 S3 1.736(4)
C8 C10 1.502(6)
C8 S4 1.741(5)
C9 H9A 0.96
C9 H9B 0.96
C9 H9C 0.96
C10 H10A 0.96
C10 H10B 0.96
C10 H10C 0.96
C11 C12 1.378(6)
C11 S6 1.714(5)
C11 S5 1.722(4)
C12 S8 1.715(4)
C12 S7 1.736(5)
C13 C14 1.361(6)
C13 C15 1.522(6)
C13 S5 1.713(5)
C14 C16 1.490(7)
C14 S6 1.736(4)
C15 H15A 0.96
C15 H15B 0.96
C15 H15C 0.96
C16 H16A 0.96
C16 H16B 0.96
C16 H16C 0.96
C17 C18 1.340(6)
C17 C19 1.499(6)
C17 S7 1.757(4)
C18 C20 1.505(5)
C18 S8 1.736(5)
C19 H19A 0.96
C19 H19B 0.96
C19 H19C 0.96
C20 H20A 0.96
C20 H20B 0.96
C20 H20C 0.96
C21 C22 1.524(6)
C21 S9 1.793(4)
C21 H21A 0.97
C21 H21B 0.97
C22 C27 1.527(5)
C22 C23 1.560(5)
C22 C28 1.562(5)
C23 C24 1.535(6)
C23 H23A 0.97
C23 H23B 0.97
C24 C25 1.526(6)
C24 H24A 0.97
C24 H24B 0.97
C25 C26 1.528(6)
C25 C28 1.562(6)
C25 H25 0.98
C26 C27 1.522(6)
C26 H26A 0.97
C26 H26B 0.97
C27 O4 1.210(5)
C28 C29 1.546(5)
C28 C30 1.552(5)
C29 H29A 0.96
C29 H29B 0.96
C29 H29C 0.96
C30 H30A 0.96
C30 H30B 0.96
C30 H30C 0.96
C31 C32 1.526(6)
C31 S10 1.789(4)
C31 H31A 0.97
C31 H31B 0.97
C32 C33 1.553(4)
C32 C38 1.557(5)
C32 C37 1.567(5)
C33 O8 1.209(5)
C33 C34 1.506(6)
C34 C35 1.522(5)
C34 H34A 0.97
C34 H34B 0.97
C35 C36 1.535(6)
C35 C38 1.554(6)
C35 H35 0.98
C36 C37 1.542(6)
C36 H36A 0.97
C36 H36B 0.97
C37 H37A 0.97
C37 H37B 0.97
C38 C39 1.533(6)
C38 C40 1.534(5)
C39 H39A 0.96
C39 H39B 0.96
C39 H39C 0.96
C40 H40A 0.96
C40 H40B 0.96
C40 H40C 0.96
O1 S9 1.473(3)
O2 S9 1.446(3)
O3 S9 1.440(5)
O5 S10 1.446(4)
O6 S10 1.456(3)
O7 S10 1.453(3)
O9 H91 0.89(2)
O9 H92 0.88(2)
O10 H101 0.846(19)
O10 H102 0.841(19)
O11 H111 0.857(19)
O11 H112 0.83(2)
O12 H121 0.867(19)
O12 H122 0.88(2)

loop_
_geom_hbond_atom_site_label_D
_geom_hbond_atom_site_label_H
_geom_hbond_atom_site_label_A
_geom_hbond_site_symmetry_A
_geom_hbond_distance_DH
_geom_hbond_distance_HA
_geom_hbond_distance_DA
_geom_hbond_angle_DHA
C5 H5A O5 . 0.96 2.37 3.263(7) 155.4
C6 H6C O2 . 0.96 2.57 3.472(5) 156
C6 H6A O5 . 0.96 2.49 3.450(6) 173.1
C6 H6B O1 1_655 0.96 2.49 3.409(5) 161.2
C19 H19A O3 1_565 0.96 2.48 3.420(6) 166.9
C19 H19B O6 1_565 0.96 2.44 3.387(5) 168.8
C20 H20A O3 1_565 0.96 2.34 3.287(7) 171
C26 H26A O12 2_656 0.97 2.5 3.435(7) 162.4
C34 H34A O9 2_647 0.97 2.52 3.476(6) 168.5
O9 H91 O10 . 0.89(2) 1.86(3) 2.729(7) 166(8)
O9 H92 O8 . 0.88(2) 2.13(3) 2.976(6) 160(6)
O10 H101 O6 . 0.846(19) 1.951(19) 2.795(5) 177(6)
O10 H102 O7 1_455 0.841(19) 2.04(4) 2.815(5) 154(7)
O11 H111 O1 1_655 0.857(19) 2.01(3) 2.821(5) 158(7)
O11 H112 O2 . 0.83(2) 2.06(3) 2.863(5) 162(7)
O12 H121 O11 . 0.867(19) 1.92(3) 2.732(7) 156(7)
O12 H122 O4 1_655 0.88(2) 2.15(4) 2.965(6) 154(7)
